data_4319557
loop_
_publ_author_name
'Dianne D. Ellis'
'John C. Jeffery'
'Paul A. Jelliss'
'Jason A. Kautz'
'F. Gordon A. Stone'

_publ_contact_author_address
; 
Department of Chemistry
Baylor University
PO Box 97348
Waco
TX, 76798-7348
;
_publ_contact_author_email Gordon_Stone@baylor.edu
_publ_contact_author_fax '254 710 2403'
_publ_contact_author_name 'Prof. F. Gordon A. Stone'
_publ_contact_author_phone '254 710 4427'
_publ_section_title
;
 Silver as an Exopolyhedral Auxiliary to the Rhenacarborane Anion
 [Re(CO)3(\h5-7,8-C2B9H11)]-
;
_journal_name_full 'Inorganic Chemistry'
_journal_page_first 2041
_journal_page_last 2050
_journal_paper_doi 10.1021/ic001140c
_journal_volume 40
_journal_year 2001
_chemical_formula_sum 'C20.5 H23 Ag B9 Cl N3 O3 Re'
_chemical_formula_weight 786.23
_chemical_name_systematic
; 
? 
;
_space_group_IT_number 15
_symmetry_cell_setting monoclinic
_symmetry_space_group_name_Hall '-C 2yc'
_symmetry_space_group_name_H-M 'C 1 2/c 1'
_atom_sites_solution_hydrogens geom
_atom_sites_solution_primary direct
_atom_sites_solution_secondary difmap
_audit_creation_method SHELXL-97
_cell_angle_alpha 90.00
_cell_angle_beta 102.81(2)
_cell_angle_gamma 90.00
_cell_formula_units_Z 8
_cell_length_a 18.054(7)
_cell_length_b 12.3798(12)
_cell_length_c 25.173(4)
_cell_measurement_reflns_used 25
_cell_measurement_temperature 293(2)
_cell_measurement_theta_max 25
_cell_measurement_theta_min 20
_cell_volume 5486(2)
_computing_structure_refinement 'SHELXL-97 (Sheldrick, 1997)'
_computing_structure_solution 'SHELXS-97 (Sheldrick, 1990)'
_diffrn_ambient_temperature 293(2)
_diffrn_measured_fraction_theta_full 0.996
_diffrn_measured_fraction_theta_max 0.996
_diffrn_measurement_device_type 'Enraf-Nonius CAD4'
_diffrn_measurement_method \w-4/3\q
_diffrn_radiation_monochromator graphite
_diffrn_radiation_source 'fine-focus sealed tube'
_diffrn_radiation_type MoK\a
_diffrn_radiation_wavelength 0.71073
_diffrn_reflns_av_R_equivalents 0.0415
_diffrn_reflns_av_sigmaI/netI 0.0195
_diffrn_reflns_limit_h_max 21
_diffrn_reflns_limit_h_min 0
_diffrn_reflns_limit_k_max 14
_diffrn_reflns_limit_k_min 0
_diffrn_reflns_limit_l_max 29
_diffrn_reflns_limit_l_min -29
_diffrn_reflns_number 4964
_diffrn_reflns_theta_full 24.96
_diffrn_reflns_theta_max 24.96
_diffrn_reflns_theta_min 1.66
_diffrn_standards_decay_% 10.68
_diffrn_standards_interval_time 120
_diffrn_standards_number 3
_exptl_absorpt_coefficient_mu 5.250
_exptl_absorpt_correction_T_max 0.14880
_exptl_absorpt_correction_T_min 0.09210
_exptl_absorpt_correction_type numerical
_exptl_crystal_colour colorless
_exptl_crystal_density_diffrn 1.904
_exptl_crystal_density_method 'not measured'
_exptl_crystal_description prism
_exptl_crystal_F_000 3000
_exptl_crystal_size_max 0.66
_exptl_crystal_size_mid 0.62
_exptl_crystal_size_min 0.49
_refine_diff_density_max 1.679
_refine_diff_density_min -1.834
_refine_diff_density_rms 0.150
_refine_ls_extinction_coef 0.00049(4)
_refine_ls_extinction_expression
;
Fc^*^=kFc[1+0.001xFc^2^\l^3^/sin(2\q)]^-1/4^
;
_refine_ls_extinction_method SHELXL
_refine_ls_goodness_of_fit_ref 1.155
_refine_ls_hydrogen_treatment mixed
_refine_ls_matrix_type full
_refine_ls_number_parameters 362
_refine_ls_number_reflns 4799
_refine_ls_number_restraints 0
_refine_ls_restrained_S_all 1.155
_refine_ls_R_factor_all 0.0468
_refine_ls_R_factor_gt 0.0376
_refine_ls_shift/su_max 0.001
_refine_ls_shift/su_mean 0.000
_refine_ls_structure_factor_coef Fsqd
_refine_ls_weighting_scheme
;
calc w=1/[\s^2^(Fo^2^)+(0.0614P)^2^+8.7130P] where
P=(Fo^2^+2Fc^2^)/3
;
_refine_ls_wR_factor_gt 0.0936
_refine_ls_wR_factor_ref 0.0999
_reflns_number_gt 4153
_reflns_number_total 4799
_reflns_threshold_expression >2sigma(I)
_cod_data_source_file ic001140c_5.cif
_cod_data_source_block 7
_cod_depositor_comments
;
The following automatic conversions were performed:

'_symmetry_cell_setting' value 'Monoclinic' changed to 'monoclinic'
according to the built-in table from CIF Core dictionary named
'cif_core.dic' version 2.4.1 from
2010-06-29.

'_exptl_absorpt_correction_type' value 'Numerical'
changed to 'numerical' according to the built-in table from CIF Core
dictionary named 'cif_core.dic' version 2.4.1 from 2010-06-29.

Automatic conversion script
Id: cif_fix_values 1646 2011-03-28 12:23:43Z adriana 
;
_cod_original_formula_sum 'C20.50 H23 Ag B9 Cl N3 O3 Re'
_cod_database_code 4319557

loop_
_symmetry_equiv_pos_as_xyz
'x, y, z'
'-x, y, -z+1/2'
'x+1/2, y+1/2, z'
'-x+1/2, y+1/2, -z+1/2'
'-x, -y, -z'
'x, -y, z-1/2'
'-x+1/2, -y+1/2, -z'
'x+1/2, -y+1/2, z-1/2'

loop_
_atom_site_label
_atom_site_type_symbol
_atom_site_fract_x
_atom_site_fract_y
_atom_site_fract_z
_atom_site_U_iso_or_equiv
_atom_site_adp_type
_atom_site_occupancy
_atom_site_calc_flag
_atom_site_refinement_flags
_atom_site_disorder_assembly
_atom_site_disorder_group
Re Re 0.740322(14) 0.346944(18) 0.109060(10) 0.04003(12) Uani 1 d . . .
C1 C 0.6548(4) 0.3397(5) 0.1644(3) 0.0458(15) Uani 1 d . . .
H1 H 0.6165 0.2746 0.1453 0.055 Uiso 1 calc R . .
C2 C 0.7399(4) 0.3149(5) 0.1988(3) 0.0461(15) Uani 1 d . . .
H2 H 0.7623 0.2320 0.2039 0.055 Uiso 1 calc R . .
B3 B 0.8014(4) 0.4165(6) 0.1947(3) 0.0440(16) Uani 1 d . . .
H3 H 0.8627 0.4080 0.1972 0.053 Uiso 1 calc R . .
B4 B 0.7439(4) 0.5180(5) 0.1538(3) 0.0359(14) Uani 1 d . . .
H4 H 0.769(3) 0.589(5) 0.134(3) 0.043 Uiso 1 d . . .
B5 B 0.6499(4) 0.4628(6) 0.1339(3) 0.0419(16) Uani 1 d . . .
H5 H 0.6103 0.4855 0.0957 0.050 Uiso 1 calc R . .
B6 B 0.6712(5) 0.3457(6) 0.2345(3) 0.053(2) Uani 1 d . . .
H6 H 0.6475 0.2892 0.2601 0.063 Uiso 1 calc R . .
B7 B 0.7635(5) 0.3976(6) 0.2544(3) 0.0501(19) Uani 1 d . . .
H7 H 0.8002 0.3748 0.2938 0.060 Uiso 1 calc R . .
B8 B 0.7658(4) 0.5263(6) 0.2262(3) 0.0404(15) Uani 1 d . . .
H8 H 0.8042 0.5893 0.2473 0.048 Uiso 1 calc R . .
B9 B 0.6727(4) 0.5548(6) 0.1884(3) 0.0416(16) Uani 1 d . . .
H9 H 0.6495 0.6373 0.1848 0.050 Uiso 1 calc R . .
B10 B 0.6148(4) 0.4434(6) 0.1929(3) 0.0441(16) Uani 1 d . . .
H10 H 0.5537 0.4513 0.1916 0.053 Uiso 1 calc R . .
B11 B 0.6860(5) 0.4830(6) 0.2503(3) 0.0458(17) Uani 1 d . . .
H11 H 0.6720 0.5183 0.2869 0.055 Uiso 1 calc R . .
C3 C 0.8350(5) 0.3467(6) 0.0872(4) 0.062(2) Uani 1 d . . .
O3 O 0.8944(4) 0.3444(5) 0.0770(3) 0.100(2) Uani 1 d . . .
C4 C 0.7390(4) 0.1943(6) 0.0961(3) 0.0578(19) Uani 1 d . . .
O4 O 0.7378(4) 0.1030(5) 0.0897(3) 0.092(2) Uani 1 d . . .
C5 C 0.6838(5) 0.3565(6) 0.0358(3) 0.061(2) Uani 1 d . . .
O5 O 0.6449(5) 0.3597(5) -0.0076(2) 0.094(2) Uani 1 d . . .
Ag Ag 0.78389(3) 0.55928(5) 0.064508(19) 0.05048(17) Uani 1 d . . .
N21 N 0.9246(3) 0.5951(5) 0.1070(2) 0.0529(14) Uani 1 d . . .
C22 C 0.9583(4) 0.5683(8) 0.1580(3) 0.073(3) Uani 1 d . . .
H22 H 0.9289 0.5659 0.1840 0.087 Uiso 1 calc R . .
C23 C 1.0344(5) 0.5440(7) 0.1739(4) 0.077(3) Uani 1 d . . .
H23 H 1.0553 0.5239 0.2097 0.092 Uiso 1 calc R . .
C24 C 1.0786(4) 0.5497(7) 0.1367(3) 0.068(2) Uani 1 d . . .
H24 H 1.1302 0.5342 0.1467 0.082 Uiso 1 calc R . .
C25 C 1.0455(4) 0.5790(6) 0.0836(3) 0.0528(16) Uani 1 d . . .
H25 H 1.0743 0.5838 0.0573 0.063 Uiso 1 calc R . .
C26 C 0.9681(3) 0.6009(5) 0.0709(3) 0.0415(13) Uani 1 d . . .
N31 N 0.8537(3) 0.6199(4) 0.00129(19) 0.0376(11) Uani 1 d . . .
C32 C 0.9292(3) 0.6360(5) 0.0149(2) 0.0385(13) Uani 1 d . . .
C33 C 0.9677(4) 0.6849(6) -0.0203(3) 0.0531(16) Uani 1 d . . .
H33 H 1.0201 0.6934 -0.0103 0.064 Uiso 1 calc R . .
C34 C 0.9278(4) 0.7209(7) -0.0703(3) 0.062(2) Uani 1 d . . .
H34 H 0.9528 0.7540 -0.0945 0.074 Uiso 1 calc R . .
C35 C 0.8508(4) 0.7070(5) -0.0836(3) 0.0469(15) Uani 1 d . . .
H35 H 0.8227 0.7319 -0.1168 0.056 Uiso 1 calc R . .
C36 C 0.8146(4) 0.6560(4) -0.0476(2) 0.0375(13) Uani 1 d . . .
N41 N 0.7005(3) 0.6136(4) -0.0174(2) 0.0412(11) Uani 1 d . . .
C42 C 0.7314(4) 0.6396(5) -0.0593(2) 0.0395(13) Uani 1 d . . .
C43 C 0.6877(4) 0.6519(6) -0.1117(3) 0.0572(19) Uani 1 d . . .
H43 H 0.7100 0.6710 -0.1403 0.069 Uiso 1 calc R . .
C44 C 0.6107(5) 0.6352(7) -0.1204(3) 0.065(2) Uani 1 d . . .
H44 H 0.5804 0.6414 -0.1553 0.079 Uiso 1 calc R . .
C45 C 0.5786(4) 0.6097(7) -0.0783(3) 0.064(2) Uani 1 d . . .
H45 H 0.5265 0.5990 -0.0836 0.076 Uiso 1 calc R . .
C46 C 0.6259(4) 0.6002(6) -0.0268(3) 0.0585(18) Uani 1 d . . .
H46 H 0.6042 0.5837 0.0024 0.070 Uiso 1 calc R . .
C50 C 0.5000 0.6593(17) 0.2500 0.25(2) Uani 0.50 d SP . 1
H50A H 0.5387 0.6105 0.2429 0.294 Uiso 0.25 calc PR . 1
H50B H 0.4613 0.6105 0.2571 0.294 Uiso 0.25 calc PR . 1
Cl1 Cl 0.9527(6) 0.1744(10) 0.1750(5) 0.182(7) Uani 0.542(14) d P . 1
C50A C 0.5000 0.6593(17) 0.2500 0.25(2) Uani 0.50 d SP . 2
H50C H 0.5450 0.6167 0.2647 0.294 Uiso 0.25 calc PR . 2
H50D H 0.4550 0.6167 0.2353 0.294 Uiso 0.25 calc PR . 2
Cl2 Cl 1.0111(8) 0.2632(10) 0.2194(8) 0.207(9) Uani 0.458(14) d P . 2

loop_
_atom_site_aniso_label
_atom_site_aniso_U_11
_atom_site_aniso_U_22
_atom_site_aniso_U_33
_atom_site_aniso_U_23
_atom_site_aniso_U_13
_atom_site_aniso_U_12
Re 0.04603(18) 0.03768(17) 0.04241(17) -0.00867(10) 0.02272(11) -0.00479(10)
C1 0.046(3) 0.048(4) 0.049(4) -0.007(3) 0.022(3) -0.009(3)
C2 0.062(4) 0.041(3) 0.043(3) 0.008(3) 0.028(3) 0.011(3)
B3 0.037(4) 0.044(4) 0.049(4) -0.003(3) 0.006(3) 0.008(3)
B4 0.040(4) 0.036(3) 0.032(3) 0.001(3) 0.008(3) -0.001(3)
B5 0.036(4) 0.058(4) 0.033(3) -0.001(3) 0.010(3) 0.000(3)
B6 0.072(5) 0.044(4) 0.052(5) 0.004(3) 0.035(4) -0.008(4)
B7 0.067(5) 0.046(4) 0.032(4) 0.007(3) 0.002(4) 0.008(4)
B8 0.044(4) 0.039(4) 0.035(3) -0.003(3) 0.001(3) 0.001(3)
B9 0.050(4) 0.043(4) 0.034(3) 0.004(3) 0.015(3) 0.011(3)
B10 0.043(4) 0.052(4) 0.044(4) -0.007(3) 0.024(3) 0.002(3)
B11 0.066(5) 0.042(4) 0.037(4) 0.000(3) 0.027(3) 0.004(3)
C3 0.072(5) 0.053(4) 0.075(5) -0.021(4) 0.044(4) -0.012(4)
O3 0.077(4) 0.101(5) 0.149(7) -0.043(4) 0.080(5) -0.012(3)
C4 0.068(5) 0.041(4) 0.076(5) -0.010(4) 0.041(4) -0.003(3)
O4 0.112(5) 0.047(3) 0.133(6) -0.019(4) 0.062(4) -0.006(3)
C5 0.088(6) 0.053(4) 0.045(4) -0.016(3) 0.022(4) -0.008(4)
O5 0.147(6) 0.084(4) 0.046(3) -0.016(3) 0.010(4) -0.032(4)
Ag 0.0503(3) 0.0685(3) 0.0349(3) 0.0064(2) 0.0142(2) -0.0108(2)
N21 0.038(3) 0.078(4) 0.043(3) 0.007(3) 0.008(2) -0.019(3)
C22 0.057(5) 0.115(7) 0.041(4) 0.021(4) 0.000(3) -0.030(5)
C23 0.061(5) 0.092(6) 0.063(5) 0.029(5) -0.017(4) -0.023(4)
C24 0.047(4) 0.073(5) 0.074(5) 0.007(4) -0.011(4) 0.001(4)
C25 0.042(4) 0.060(4) 0.055(4) -0.004(3) 0.007(3) 0.000(3)
C26 0.040(3) 0.039(3) 0.043(3) -0.002(3) 0.004(3) -0.006(3)
N31 0.040(3) 0.039(3) 0.036(3) -0.001(2) 0.012(2) -0.002(2)
C32 0.039(3) 0.041(3) 0.037(3) -0.002(2) 0.011(3) 0.002(3)
C33 0.042(4) 0.072(4) 0.051(4) 0.001(3) 0.022(3) -0.002(3)
C34 0.069(5) 0.079(5) 0.047(4) 0.010(4) 0.034(4) -0.002(4)
C35 0.051(4) 0.055(4) 0.037(3) 0.008(3) 0.013(3) 0.005(3)
C36 0.048(3) 0.039(3) 0.027(3) -0.001(2) 0.012(2) 0.004(3)
N41 0.042(3) 0.047(3) 0.034(3) -0.002(2) 0.009(2) 0.006(2)
C42 0.048(3) 0.035(3) 0.036(3) -0.003(2) 0.008(3) 0.004(3)
C43 0.063(5) 0.071(5) 0.034(3) 0.000(3) 0.003(3) 0.010(4)
C44 0.062(5) 0.079(5) 0.046(4) -0.005(4) -0.007(4) 0.000(4)
C45 0.040(4) 0.079(5) 0.066(5) -0.004(4) -0.002(3) -0.005(4)
C46 0.047(4) 0.067(5) 0.064(5) -0.003(4) 0.016(3) -0.003(3)
C50 0.39(5) 0.102(17) 0.35(5) 0.000 0.31(5) 0.000
Cl1 0.142(8) 0.199(12) 0.227(12) 0.104(9) 0.091(8) 0.069(8)
C50A 0.39(5) 0.102(17) 0.35(5) 0.000 0.31(5) 0.000
Cl2 0.151(10) 0.136(9) 0.37(2) 0.033(11) 0.139(12) 0.021(7)

loop_
_atom_type_symbol
_atom_type_description
_atom_type_scat_dispersion_real
_atom_type_scat_dispersion_imag
_atom_type_scat_source
C C 0.0033 0.0016 'International Tables Vol C Tables 4.2.6.8 and 6.1.1.4'
H H 0.0000 0.0000 'International Tables Vol C Tables 4.2.6.8 and 6.1.1.4'
B B 0.0013 0.0007 'International Tables Vol C Tables 4.2.6.8 and 6.1.1.4'
N N 0.0061 0.0033 'International Tables Vol C Tables 4.2.6.8 and 6.1.1.4'
O O 0.0106 0.0060 'International Tables Vol C Tables 4.2.6.8 and 6.1.1.4'
Ag Ag -0.8971 1.1015 'International Tables Vol C Tables 4.2.6.8 and 6.1.1.4'
Re Re -1.0185 7.2310 'International Tables Vol C Tables 4.2.6.8 and 6.1.1.4'
Cl Cl 0.1484 0.1585 'International Tables Vol C Tables 4.2.6.8 and 6.1.1.4'

loop_
_geom_angle_atom_site_label_1
_geom_angle_atom_site_label_2
_geom_angle_atom_site_label_3
_geom_angle
_geom_angle_site_symmetry_1
_geom_angle_site_symmetry_3
_geom_angle_publ_flag
C5 Re C3 92.5(4) . . y
C5 Re C4 85.0(3) . . y
C3 Re C4 85.8(3) . . y
C5 Re C2 147.8(3) . . y
C3 Re C2 118.8(3) . . y
C4 Re C2 89.7(3) . . y
C5 Re C1 107.5(3) . . y
C3 Re C1 160.0(3) . . y
C4 Re C1 94.6(3) . . y
C2 Re C1 41.2(2) . . y
C5 Re B3 154.9(3) . . y
C3 Re B3 89.8(3) . . y
C4 Re B3 120.1(3) . . y
C2 Re B3 42.8(3) . . ?
C1 Re B3 72.6(3) . . ?
C5 Re B5 88.0(3) . . y
C3 Re B5 142.6(3) . . y
C4 Re B5 131.4(3) . . y
C2 Re B5 72.0(2) . . ?
C1 Re B5 42.8(2) . . ?
B3 Re B5 75.3(2) . . ?
C5 Re B4 110.7(3) . . y
C3 Re B4 101.8(3) . . y
C4 Re B4 161.9(3) . . y
C2 Re B4 72.3(2) . . ?
C1 Re B4 72.6(2) . . ?
B3 Re B4 44.6(2) . . ?
B5 Re B4 44.4(2) . . ?
C5 Re Ag 73.4(2) . . y
C3 Re Ag 64.7(2) . . y
C4 Re Ag 141.9(2) . . y
C2 Re Ag 124.92(17) . . y
C1 Re Ag 121.50(15) . . y
B3 Re Ag 85.09(19) . . y
B5 Re Ag 79.75(18) . . y
B4 Re Ag 54.84(16) . . y
C2 C1 B5 111.1(5) . . ?
C2 C1 B10 111.0(5) . . ?
B5 C1 B10 62.1(4) . . ?
C2 C1 B6 62.2(4) . . ?
B5 C1 B6 113.8(5) . . ?
B10 C1 B6 62.0(4) . . ?
C2 C1 Re 69.3(3) . . ?
B5 C1 Re 70.4(3) . . ?
B10 C1 Re 129.0(4) . . ?
B6 C1 Re 129.2(5) . . ?
C1 C2 B3 112.5(5) . . ?
C1 C2 B7 111.1(5) . . ?
B3 C2 B7 63.7(4) . . ?
C1 C2 B6 62.0(4) . . ?
B3 C2 B6 115.0(5) . . ?
B7 C2 B6 61.3(5) . . ?
C1 C2 Re 69.5(3) . . ?
B3 C2 Re 70.5(3) . . ?
B7 C2 Re 130.3(4) . . ?
B6 C2 Re 129.3(5) . . ?
C2 B3 B8 103.6(5) . . ?
C2 B3 B7 58.5(4) . . ?
B8 B3 B7 58.8(4) . . ?
C2 B3 B4 104.5(5) . . ?
B8 B3 B4 59.9(4) . . ?
B7 B3 B4 106.9(5) . . ?
C2 B3 Re 66.7(3) . . ?
B8 B3 Re 123.3(4) . . ?
B7 B3 Re 122.0(4) . . ?
B4 B3 Re 68.8(3) . . ?
H4 B4 B9 114(3) . . ?
H4 B4 B8 113(3) . . ?
B9 B4 B8 60.0(4) . . ?
H4 B4 B5 127(3) . . ?
B9 B4 B5 59.3(4) . . ?
B8 B4 B5 106.8(5) . . ?
H4 B4 B3 124(3) . . ?
B9 B4 B3 106.8(5) . . ?
B8 B4 B3 59.1(4) . . ?
B5 B4 B3 106.5(5) . . ?
H4 B4 Re 116(3) . . y
B9 B4 Re 120.9(4) . . ?
B8 B4 Re 120.7(4) . . ?
B5 B4 Re 66.8(3) . . ?
B3 B4 Re 66.6(3) . . ?
H4 B4 Ag 42(3) . . y
B9 B4 Ag 139.4(4) . . ?
B8 B4 Ag 147.8(4) . . ?
B5 B4 Ag 105.3(4) . . ?
B3 B4 Ag 113.7(4) . . ?
Re B4 Ag 75.34(19) . . y
C1 B5 B10 59.2(4) . . ?
C1 B5 B9 104.3(5) . . ?
B10 B5 B9 59.6(4) . . ?
C1 B5 B4 105.3(5) . . ?
B10 B5 B4 108.2(5) . . ?
B9 B5 B4 59.5(4) . . ?
C1 B5 Re 66.8(3) . . ?
B10 B5 Re 122.8(4) . . ?
B9 B5 Re 123.0(4) . . ?
B4 B5 Re 68.8(3) . . ?
C1 B6 C2 55.8(4) . . ?
C1 B6 B11 104.8(5) . . ?
C2 B6 B11 103.9(5) . . ?
C1 B6 B7 104.1(5) . . ?
C2 B6 B7 58.8(4) . . ?
B11 B6 B7 59.5(4) . . ?
C1 B6 B10 58.5(4) . . ?
C2 B6 B10 103.2(5) . . ?
B11 B6 B10 60.6(4) . . ?
B7 B6 B10 107.7(5) . . ?
C2 B7 B11 105.3(5) . . ?
C2 B7 B8 103.8(5) . . ?
B11 B7 B8 60.8(4) . . ?
C2 B7 B6 59.8(4) . . ?
B11 B7 B6 60.2(4) . . ?
B8 B7 B6 108.9(5) . . ?
C2 B7 B3 57.8(4) . . ?
B11 B7 B3 108.7(5) . . ?
B8 B7 B3 59.7(4) . . ?
B6 B7 B3 108.8(5) . . ?
B7 B8 B11 59.3(4) . . ?
B7 B8 B3 61.5(4) . . ?
B11 B8 B3 109.0(5) . . ?
B7 B8 B9 107.1(5) . . ?
B11 B8 B9 59.8(4) . . ?
B3 B8 B9 108.0(5) . . ?
B7 B8 B4 110.0(5) . . ?
B11 B8 B4 108.7(5) . . ?
B3 B8 B4 61.0(4) . . ?
B9 B8 B4 59.6(4) . . ?
B10 B9 B5 60.0(4) . . ?
B10 B9 B11 60.8(4) . . ?
B5 B9 B11 109.0(5) . . ?
B10 B9 B4 109.9(5) . . ?
B5 B9 B4 61.2(4) . . ?
B11 B9 B4 109.5(5) . . ?
B10 B9 B8 108.5(5) . . ?
B5 B9 B8 108.6(5) . . ?
B11 B9 B8 59.9(4) . . ?
B4 B9 B8 60.4(4) . . ?
C1 B10 B9 104.5(5) . . ?
C1 B10 B5 58.8(4) . . ?
B9 B10 B5 60.3(4) . . ?
C1 B10 B6 59.5(4) . . ?
B9 B10 B6 107.7(5) . . ?
B5 B10 B6 109.0(5) . . ?
C1 B10 B11 104.6(5) . . ?
B9 B10 B11 60.0(4) . . ?
B5 B10 B11 108.5(5) . . ?
B6 B10 B11 59.3(4) . . ?
B7 B11 B6 60.3(5) . . ?
B7 B11 B9 108.0(5) . . ?
B6 B11 B9 107.8(5) . . ?
B7 B11 B8 59.9(4) . . ?
B6 B11 B8 108.2(5) . . ?
B9 B11 B8 60.4(4) . . ?
B7 B11 B10 108.0(5) . . ?
B6 B11 B10 60.1(5) . . ?
B9 B11 B10 59.2(4) . . ?
B8 B11 B10 107.7(5) . . ?
O3 C3 Re 176.0(9) . . y
O4 C4 Re 178.2(7) . . y
O5 C5 Re 175.2(8) . . y
H4 Ag N31 141.3(19) . . y
H4 Ag N41 124.1(19) . . y
N31 Ag N41 69.78(17) . . y
H4 Ag B4 24.3(19) . . y
N31 Ag B4 162.15(19) . . y
N41 Ag B4 124.96(19) . . y
H4 Ag N21 85.1(18) . . y
N31 Ag N21 66.38(17) . . y
N41 Ag N21 133.99(18) . . y
B4 Ag N21 96.54(19) . . y
H4 Ag Re 74(2) . . y
N31 Ag Re 138.29(12) . . y
N41 Ag Re 113.68(13) . . y
B4 Ag Re 49.82(15) . . y
N21 Ag Re 108.05(14) . . y
C26 N21 C22 117.3(6) . . ?
C26 N21 Ag 113.9(4) . . y
C22 N21 Ag 123.8(4) . . y
N21 C22 C23 123.2(7) . . ?
C24 C23 C22 119.2(7) . . ?
C23 C24 C25 119.0(7) . . ?
C24 C25 C26 117.9(7) . . ?
N21 C26 C25 123.3(6) . . ?
N21 C26 C32 115.8(5) . . ?
C25 C26 C32 120.8(6) . . ?
C32 N31 C36 118.5(5) . . ?
C32 N31 Ag 122.6(4) . . y
C36 N31 Ag 118.0(4) . . y
N31 C32 C33 121.9(6) . . ?
N31 C32 C26 115.8(5) . . ?
C33 C32 C26 122.3(6) . . ?
C34 C33 C32 119.5(6) . . ?
C35 C34 C33 118.6(6) . . ?
C34 C35 C36 120.0(6) . . ?
N31 C36 C35 121.4(6) . . ?
N31 C36 C42 116.0(5) . . ?
C35 C36 C42 122.5(5) . . ?
C46 N41 C42 118.3(6) . . ?
C46 N41 Ag 123.1(5) . . y
C42 N41 Ag 117.4(4) . . y
N41 C42 C43 121.9(6) . . ?
N41 C42 C36 117.2(5) . . ?
C43 C42 C36 120.8(6) . . ?
C44 C43 C42 118.4(7) . . ?
C45 C44 C43 120.3(7) . . ?
C44 C45 C46 118.0(7) . . ?
N41 C46 C45 123.1(7) . . ?
Cl1 C50 Cl1 168.7(16) 3_455 4_655 ?
C50A Cl2 Cl2 57.0(7) 3_545 2_755 ?

loop_
_geom_bond_atom_site_label_1
_geom_bond_atom_site_label_2
_geom_bond_distance
_geom_bond_site_symmetry_2
_geom_bond_publ_flag
Re C5 1.902(8) . y
Re C3 1.909(8) . y
Re C4 1.917(7) . y
Re C2 2.295(6) . y
Re C1 2.299(6) . y
Re B3 2.356(7) . y
Re B5 2.358(7) . y
Re B4 2.393(6) . y
Re Ag 3.0295(6) . y
C1 C2 1.617(10) . ?
C1 B5 1.700(10) . ?
C1 B10 1.707(9) . ?
C1 B6 1.725(10) . ?
C2 B3 1.697(10) . ?
C2 B7 1.710(10) . ?
C2 B6 1.728(10) . ?
B3 B8 1.766(10) . ?
B3 B7 1.798(11) . ?
B3 B4 1.800(9) . ?
B4 H4 1.15(6) . y
B4 B9 1.765(9) . ?
B4 B8 1.780(9) . ?
B4 B5 1.795(9) . ?
B4 Ag 2.560(7) . y
B5 B10 1.757(9) . ?
B5 B9 1.761(10) . ?
B6 B11 1.753(10) . ?
B6 B7 1.754(12) . ?
B6 B10 1.768(11) . ?
B7 B11 1.739(11) . ?
B7 B8 1.749(10) . ?
B8 B11 1.765(10) . ?
B8 B9 1.773(10) . ?
B9 B10 1.749(10) . ?
B9 B11 1.762(9) . ?
B10 B11 1.777(11) . ?
C3 O3 1.157(9) . y
C4 O4 1.141(10) . y
C5 O5 1.161(10) . y
Ag H4 1.86(6) . y
Ag N31 2.361(5) . y
Ag N41 2.365(5) . y
Ag N21 2.568(5) . y
N21 C26 1.328(8) . ?
N21 C22 1.334(9) . ?
C22 C23 1.376(11) . ?
C23 C24 1.362(12) . ?
C24 C25 1.385(10) . ?
C25 C26 1.390(9) . ?
C26 C32 1.495(8) . ?
N31 C32 1.344(8) . ?
N31 C36 1.351(7) . ?
C32 C33 1.381(9) . ?
C33 C34 1.379(10) . ?
C34 C35 1.368(10) . ?
C35 C36 1.382(9) . ?
C36 C42 1.480(9) . ?
N41 C46 1.324(8) . ?
N41 C42 1.339(8) . ?
C42 C43 1.387(9) . ?
C43 C44 1.375(11) . ?
C44 C45 1.353(11) . ?
C45 C46 1.390(10) . ?
C50 Cl1 1.900(12) 3_455 ?
C50 Cl1 1.900(12) 4_655 ?
Cl1 C50 1.900(12) 3_545 ?
Cl2 C50A 1.53(2) 3_545 ?
Cl2 Cl2 1.67(3) 2_755 ?
